data_4062957
_journal_name_full Organometallics
_journal_paper_doi 10.1021/om049793e
_journal_year 2004
_chemical_formula_sum 'C53.5 H39 B2 Cl F24 Fe O2'
_chemical_formula_weight 1282.77
_space_group_IT_number 15
_symmetry_cell_setting monoclinic
_symmetry_space_group_name_Hall '-C 2yc'
_symmetry_space_group_name_H-M 'C 1 2/c 1'
_cell_angle_alpha 90.00
_cell_angle_beta 93.81(3)
_cell_angle_gamma 90.00
_cell_formula_units_Z 16
_cell_length_a 36.301(7)
_cell_length_b 25.675(5)
_cell_length_c 23.956(5)
_cell_measurement_temperature 150(2)
_cell_volume 22278(8)
_diffrn_ambient_temperature 150(2)
_exptl_crystal_density_diffrn 1.530
_cod_original_sg_symbol_H-M 'C 2/c'
_cod_original_formula_sum 'C53.50 H39 B2 Cl F24 Fe O2'
_cod_database_code 4062957

loop_
_symmetry_equiv_pos_as_xyz
'x, y, z'
'-x, y, -z+1/2'
'x+1/2, y+1/2, z'
'-x+1/2, y+1/2, -z+1/2'
'-x, -y, -z'
'x, -y, z-1/2'
'-x+1/2, -y+1/2, -z'
'x+1/2, -y+1/2, z-1/2'

loop_
_atom_site_label
_atom_site_type_symbol
_atom_site_fract_x
_atom_site_fract_y
_atom_site_fract_z
_atom_site_U_iso_or_equiv
_atom_site_adp_type
_atom_site_occupancy
_atom_site_symmetry_multiplicity
_atom_site_calc_flag
_atom_site_refinement_flags
_atom_site_disorder_assembly
_atom_site_disorder_group
Fe1 Fe 0.38705(2) 0.30693(3) 0.88921(4) 0.0388(3) Uani 1 1 d . . .
Fe2 Fe 0.39456(2) 0.19424(4) 0.38600(4) 0.0407(3) Uani 1 1 d . . .
Cl1 Cl 0.24621(9) 0.10789(18) 0.77598(15) 0.1456(14) Uani 1 1 d U . .
Cl2 Cl 0.25600(7) 0.18434(12) 0.69155(17) 0.1315(12) Uani 1 1 d U . .
F1 F 0.49040(12) 0.1199(2) 0.8169(2) 0.0983(19) Uani 1 1 d . . .
F2 F 0.49163(12) 0.0393(2) 0.8148(2) 0.106(2) Uani 1 1 d U . .
F3 F 0.47971(10) 0.0772(2) 0.88964(16) 0.0725(14) Uani 1 1 d . . .
F4 F 0.35262(14) 0.0372(3) 0.9205(2) 0.082(2) Uani 0.919(11) 1 d P A 1
F4A F 0.3345(15) 0.0081(19) 0.880(2) 0.047(16) Uiso 0.081(11) 1 d P A 2
F5 F 0.31535(16) 0.0228(3) 0.8504(2) 0.082(2) Uani 0.919(11) 1 d P A 1
F5A F 0.3085(11) 0.073(2) 0.8506(19) 0.034(14) Uiso 0.081(11) 1 d P A 2
F6 F 0.32192(17) 0.0999(2) 0.8832(3) 0.095(3) Uani 0.919(11) 1 d P A 1
F6A F 0.3477(11) 0.0738(18) 0.9197(17) 0.025(12) Uiso 0.081(11) 1 d P A 2
F7 F 0.4709(2) 0.2148(3) 0.5661(4) 0.095(4) Uani 0.755(16) 1 d PU B 1
F7A F 0.4844(4) 0.2066(6) 0.6052(9) 0.045(6) Uiso 0.245(16) 1 d PD B 2
F8 F 0.48807(19) 0.2313(5) 0.6512(4) 0.113(4) Uani 0.755(16) 1 d PU B 1
F8A F 0.4797(7) 0.2658(12) 0.6569(10) 0.092(9) Uiso 0.245(16) 1 d PD B 2
F9 F 0.4622(2) 0.2907(3) 0.6002(6) 0.089(3) Uani 0.755(16) 1 d P B 1
F9A F 0.4607(7) 0.2772(12) 0.5801(10) 0.059(8) Uiso 0.245(16) 1 d P B 2
F10 F 0.30595(10) 0.27568(16) 0.62186(16) 0.0561(11) Uani 1 1 d . . .
F11 F 0.34452(12) 0.32908(16) 0.6612(2) 0.0730(13) Uani 1 1 d . . .
F12 F 0.31746(12) 0.27251(16) 0.70994(16) 0.0649(12) Uani 1 1 d . . .
F13 F 0.29786(11) -0.07269(15) 0.70386(18) 0.0615(11) Uani 1 1 d . . .
F14 F 0.24394(12) -0.0425(2) 0.6903(2) 0.0926(18) Uani 1 1 d . . .
F15 F 0.26758(16) -0.08565(19) 0.6265(2) 0.0955(17) Uani 1 1 d U . .
F16 F 0.23279(11) 0.07387(19) 0.51128(19) 0.0731(13) Uani 1 1 d . . .
F17 F 0.2604(2) 0.1427(2) 0.5331(3) 0.162(3) Uani 1 1 d U . .
F18 F 0.28366(15) 0.0881(3) 0.4812(2) 0.122(2) Uani 1 1 d U . .
F19 F 0.41389(17) 0.0502(3) 0.4577(2) 0.129(2) Uani 1 1 d U . .
F20 F 0.4640(2) 0.0831(2) 0.4870(2) 0.149(3) Uani 1 1 d U . .
F21 F 0.46082(13) 0.00563(18) 0.46369(17) 0.0770(14) Uani 1 1 d . . .
F22 F 0.43028(12) -0.11123(15) 0.66087(19) 0.0711(13) Uani 1 1 d . . .
F23 F 0.47324(12) -0.06931(15) 0.70562(18) 0.0642(12) Uani 1 1 d . . .
F24 F 0.48148(14) -0.10184(18) 0.6248(2) 0.0852(15) Uani 1 1 d . . .
F25 F 0.21966(18) 0.0714(4) 1.0172(3) 0.068(3) Uani 0.710(19) 1 d PU C 1
F25A F 0.2220(4) 0.1034(9) 1.0043(7) 0.055(6) Uiso 0.290(19) 1 d P C 2
F26 F 0.2381(4) 0.1336(3) 0.9680(5) 0.099(4) Uani 0.710(19) 1 d PU C 1
F26A F 0.2542(5) 0.1320(6) 0.9439(7) 0.052(5) Uiso 0.290(19) 1 d PD C 2
F27 F 0.2721(4) 0.0630(6) 0.9791(6) 0.059(3) Uani 0.710(19) 1 d P C 1
F27A F 0.2677(13) 0.0662(17) 0.9898(18) 0.072(13) Uiso 0.290(19) 1 d P C 2
F28 F 0.25856(10) -0.05837(17) 0.8154(2) 0.0704(13) Uani 1 1 d . . .
F29 F 0.22545(13) -0.09940(16) 0.87143(18) 0.0698(12) Uani 1 1 d . . .
F30 F 0.20351(10) -0.08069(15) 0.78898(17) 0.0561(10) Uani 1 1 d . . .
F31 F 0.08256(14) 0.0640(2) 1.03682(18) 0.0967(18) Uani 1 1 d U . .
F32 F 0.04169(12) 0.00551(16) 1.03719(15) 0.0612(11) Uani 1 1 d . . .
F33 F 0.02738(15) 0.07959(19) 1.00600(19) 0.0878(16) Uani 1 1 d . . .
F34 F 0.06598(13) -0.11533(15) 0.84381(19) 0.0691(12) Uani 1 1 d . . .
F35 F 0.02667(12) -0.07207(16) 0.79361(19) 0.0705(13) Uani 1 1 d . . .
F36 F 0.01393(14) -0.09992(19) 0.8749(2) 0.0966(18) Uani 1 1 d . . .
F37 F 0.00683(11) 0.0394(2) 0.6886(2) 0.0796(15) Uani 1 1 d . . .
F38 F 0.01051(10) 0.12067(19) 0.6830(2) 0.0759(14) Uani 1 1 d . . .
F39 F 0.01898(10) 0.07440(19) 0.61153(16) 0.0648(12) Uani 1 1 d . . .
F40 F 0.18499(11) 0.0219(2) 0.64508(17) 0.0765(14) Uani 1 1 d . . .
F41 F 0.17415(13) 0.09614(19) 0.60941(19) 0.0782(14) Uani 1 1 d . . .
F42 F 0.14485(12) 0.0302(2) 0.57681(17) 0.0794(15) Uani 1 1 d . . .
F43 F 0.20287(13) 0.2668(2) 0.87812(19) 0.0916(17) Uani 1 1 d . . .
F44 F 0.19732(14) 0.2538(2) 0.7910(2) 0.0913(17) Uani 1 1 d . . .
F45 F 0.16954(16) 0.31606(19) 0.8267(3) 0.120(2) Uani 1 1 d . . .
F46 F 0.05019(14) 0.29033(18) 0.8996(3) 0.0987(18) Uani 1 1 d . . .
F47 F 0.02281(15) 0.2389(3) 0.8449(3) 0.144(3) Uani 1 1 d U . .
F48 F 0.03545(17) 0.2165(2) 0.9247(3) 0.128(2) Uani 1 1 d U . .
O1 O 0.35299(15) 0.3714(2) 0.9718(3) 0.0843(19) Uani 1 1 d . . .
O2 O 0.46328(13) 0.3153(2) 0.9364(2) 0.0589(13) Uani 1 1 d . . .
O3 O 0.35936(16) 0.1295(2) 0.4670(3) 0.0841(19) Uani 1 1 d . . .
O4 O 0.47074(14) 0.1867(2) 0.4338(2) 0.0590(13) Uani 1 1 d . . .
C1 C 0.37457(17) 0.2073(2) 0.9717(2) 0.0399(15) Uani 1 1 d . . .
C2 C 0.33982(17) 0.1998(3) 0.9942(3) 0.0411(15) Uani 1 1 d . . .
C3 C 0.33376(18) 0.1557(3) 1.0244(3) 0.0468(17) Uani 1 1 d . . .
H3 H 0.3110 0.1512 1.0393 0.056 Uiso 1 1 calc R . .
C4 C 0.36089(18) 0.1170(3) 1.0336(3) 0.0486(17) Uani 1 1 d . . .
C5 C 0.39503(18) 0.1260(3) 1.0120(3) 0.0506(18) Uani 1 1 d . . .
H5 H 0.4135 0.1011 1.0184 0.061 Uiso 1 1 calc R . .
C6 C 0.40277(17) 0.1691(3) 0.9819(3) 0.0418(16) Uani 1 1 d . . .
C7 C 0.30905(19) 0.2399(3) 0.9847(3) 0.063(2) Uani 1 1 d . . .
H7A H 0.2856 0.2225 0.9818 0.095 Uiso 1 1 calc R . .
H7B H 0.3124 0.2588 0.9508 0.095 Uiso 1 1 calc R . .
H7C H 0.3098 0.2638 1.0156 0.095 Uiso 1 1 calc R . .
C8 C 0.3531(2) 0.0686(3) 1.0648(3) 0.066(2) Uani 1 1 d . . .
H8A H 0.3723 0.0436 1.0601 0.099 Uiso 1 1 calc R . .
H8B H 0.3298 0.0544 1.0507 0.099 Uiso 1 1 calc R . .
H8C H 0.3520 0.0766 1.1039 0.099 Uiso 1 1 calc R . .
C9 C 0.44043(17) 0.1769(3) 0.9607(3) 0.0503(18) Uani 1 1 d . . .
H9A H 0.4550 0.1462 0.9679 0.076 Uiso 1 1 calc R . .
H9B H 0.4523 0.2061 0.9795 0.076 Uiso 1 1 calc R . .
H9C H 0.4381 0.1835 0.9212 0.076 Uiso 1 1 calc R . .
C10 C 0.34390(19) 0.3196(3) 0.8290(3) 0.058(2) Uani 1 1 d . . .
C11 C 0.35498(19) 0.2662(3) 0.8267(3) 0.0472(17) Uani 1 1 d . . .
C12 C 0.39242(19) 0.2657(3) 0.8143(3) 0.0467(17) Uani 1 1 d . . .
C13 C 0.4045(2) 0.3175(3) 0.8070(3) 0.056(2) Uani 1 1 d . . .
C14 C 0.3751(2) 0.3509(3) 0.8146(3) 0.064(2) Uani 1 1 d . . .
C15 C 0.3051(2) 0.3390(4) 0.8340(4) 0.100(3) Uani 1 1 d . . .
H15A H 0.2920 0.3385 0.7979 0.151 Uiso 1 1 calc R . .
H15B H 0.3058 0.3739 0.8483 0.151 Uiso 1 1 calc R . .
H15C H 0.2927 0.3168 0.8591 0.151 Uiso 1 1 calc R . .
C16 C 0.3306(2) 0.2193(3) 0.8294(3) 0.078(3) Uani 1 1 d . . .
H16A H 0.3232 0.2079 0.7922 0.117 Uiso 1 1 calc R . .
H16B H 0.3091 0.2281 0.8487 0.117 Uiso 1 1 calc R . .
H16C H 0.3439 0.1919 0.8492 0.117 Uiso 1 1 calc R . .
C17 C 0.4145(2) 0.2172(3) 0.8040(3) 0.075(3) Uani 1 1 d . . .
H17A H 0.4132 0.2097 0.7646 0.112 Uiso 1 1 calc R . .
H17B H 0.4046 0.1884 0.8237 0.112 Uiso 1 1 calc R . .
H17C H 0.4398 0.2227 0.8170 0.112 Uiso 1 1 calc R . .
C18 C 0.4424(2) 0.3314(4) 0.7894(4) 0.093(3) Uani 1 1 d . . .
H18A H 0.4433 0.3260 0.7499 0.139 Uiso 1 1 calc R . .
H18B H 0.4605 0.3097 0.8091 0.139 Uiso 1 1 calc R . .
H18C H 0.4475 0.3673 0.7981 0.139 Uiso 1 1 calc R . .
C19 C 0.3754(3) 0.4099(3) 0.8071(5) 0.123(4) Uani 1 1 d . . .
H19A H 0.4001 0.4226 0.8136 0.185 Uiso 1 1 calc R . .
H19B H 0.3599 0.4256 0.8333 0.185 Uiso 1 1 calc R . .
H19C H 0.3663 0.4184 0.7697 0.185 Uiso 1 1 calc R . .
C20 C 0.36709(19) 0.3469(3) 0.9391(3) 0.0544(19) Uani 1 1 d . . .
C21 C 0.4328(2) 0.3126(3) 0.9180(3) 0.0472(17) Uani 1 1 d . . .
C22 C 0.38701(14) 0.0817(2) 0.7363(2) 0.0279(13) Uani 1 1 d . . .
C23 C 0.42361(15) 0.0835(2) 0.7586(2) 0.0303(13) Uani 1 1 d . . .
H23 H 0.4422 0.0895 0.7345 0.036 Uiso 1 1 calc R . .
C24 C 0.43329(14) 0.0767(2) 0.8154(2) 0.0325(14) Uani 1 1 d . . .
C25 C 0.40621(16) 0.0677(2) 0.8533(3) 0.0346(14) Uani 1 1 d . . .
H25 H 0.4125 0.0624 0.8911 0.041 Uiso 1 1 calc R . .
C26 C 0.37003(16) 0.0671(2) 0.8323(2) 0.0340(14) Uani 1 1 d . A .
C27 C 0.36054(15) 0.0739(2) 0.7755(2) 0.0342(14) Uani 1 1 d . . .
H27 H 0.3357 0.0732 0.7631 0.041 Uiso 1 1 calc R . .
C28 C 0.47325(18) 0.0777(3) 0.8351(3) 0.0487(17) Uani 1 1 d . . .
C29 C 0.33973(19) 0.0573(3) 0.8709(3) 0.0482(18) Uani 1 1 d . . .
C30 C 0.38496(15) 0.1504(2) 0.6553(2) 0.0285(13) Uani 1 1 d . . .
C31 C 0.41875(15) 0.1698(2) 0.6399(2) 0.0338(14) Uani 1 1 d . . .
H31 H 0.4380 0.1465 0.6356 0.041 Uiso 1 1 calc R . .
C32 C 0.42482(16) 0.2227(2) 0.6307(3) 0.0378(15) Uani 1 1 d . B .
C33 C 0.39711(17) 0.2586(2) 0.6378(2) 0.0388(15) Uani 1 1 d . . .
H33 H 0.4011 0.2939 0.6317 0.047 Uiso 1 1 calc R . .
C34 C 0.36388(16) 0.2413(2) 0.6538(2) 0.0360(15) Uani 1 1 d . . .
C35 C 0.35763(15) 0.1883(2) 0.6626(2) 0.0345(14) Uani 1 1 d . . .
H35 H 0.3347 0.1778 0.6736 0.041 Uiso 1 1 calc R . .
C36 C 0.4612(2) 0.2397(3) 0.6135(4) 0.056(2) Uani 1 1 d D . .
C37 C 0.33327(19) 0.2792(3) 0.6617(3) 0.0443(16) Uani 1 1 d . . .
C38 C 0.33732(15) 0.0680(2) 0.6454(2) 0.0294(13) Uani 1 1 d . . .
C39 C 0.32268(14) 0.0216(2) 0.6655(2) 0.0314(14) Uani 1 1 d . . .
H39 H 0.3354 0.0045 0.6951 0.038 Uiso 1 1 calc R . .
C40 C 0.28997(16) 0.0002(2) 0.6428(2) 0.0346(14) Uani 1 1 d . . .
C41 C 0.27055(16) 0.0236(3) 0.5979(2) 0.0371(15) Uani 1 1 d . . .
H41 H 0.2487 0.0093 0.5825 0.045 Uiso 1 1 calc R . .
C42 C 0.28466(16) 0.0690(3) 0.5768(3) 0.0400(16) Uani 1 1 d . . .
C43 C 0.31703(15) 0.0903(2) 0.6001(2) 0.0324(14) Uani 1 1 d . . .
H43 H 0.3257 0.1210 0.5848 0.039 Uiso 1 1 calc R . .
C44 C 0.27500(19) -0.0492(3) 0.6660(3) 0.0488(18) Uani 1 1 d . . .
C45 C 0.2651(2) 0.0938(3) 0.5279(3) 0.060(2) Uani 1 1 d . . .
C46 C 0.40630(14) 0.0510(2) 0.6346(2) 0.0258(13) Uani 1 1 d . . .
C47 C 0.41354(15) 0.0612(2) 0.5790(2) 0.0324(14) Uani 1 1 d . . .
H47 H 0.4031 0.0906 0.5615 0.039 Uiso 1 1 calc R . .
C48 C 0.43591(15) 0.0287(2) 0.5488(2) 0.0331(14) Uani 1 1 d . . .
C49 C 0.45123(16) -0.0158(2) 0.5730(3) 0.0355(15) Uani 1 1 d . . .
H49 H 0.4663 -0.0374 0.5532 0.043 Uiso 1 1 calc R . .
C50 C 0.44355(15) -0.0273(2) 0.6277(2) 0.0324(14) Uani 1 1 d . . .
C51 C 0.42184(14) 0.0054(2) 0.6573(2) 0.0277(13) Uani 1 1 d . . .
H51 H 0.4174 -0.0034 0.6939 0.033 Uiso 1 1 calc R . .
C52 C 0.4437(2) 0.0422(3) 0.4906(3) 0.0543(19) Uani 1 1 d . . .
C53 C 0.45772(18) -0.0772(3) 0.6545(3) 0.0452(17) Uani 1 1 d . . .
C54 C 0.38051(17) 0.2928(3) 0.4696(3) 0.0418(16) Uani 1 1 d . . .
C55 C 0.34486(17) 0.2996(3) 0.4903(3) 0.0421(16) Uani 1 1 d . . .
C56 C 0.33759(16) 0.3440(3) 0.5201(2) 0.0384(15) Uani 1 1 d . . .
H56 H 0.3146 0.3483 0.5344 0.046 Uiso 1 1 calc R . .
C57 C 0.36442(17) 0.3824(3) 0.5290(3) 0.0411(16) Uani 1 1 d . . .
C58 C 0.39900(17) 0.3753(3) 0.5095(3) 0.0422(16) Uani 1 1 d . . .
H58 H 0.4169 0.4008 0.5164 0.051 Uiso 1 1 calc R . .
C59 C 0.40772(17) 0.3312(3) 0.4798(3) 0.0403(15) Uani 1 1 d . . .
C60 C 0.31516(19) 0.2587(3) 0.4815(3) 0.061(2) Uani 1 1 d . . .
H60A H 0.2915 0.2740 0.4863 0.092 Uiso 1 1 calc R . .
H60B H 0.3195 0.2311 0.5082 0.092 Uiso 1 1 calc R . .
H60C H 0.3156 0.2448 0.4443 0.092 Uiso 1 1 calc R . .
C61 C 0.35541(19) 0.4314(3) 0.5603(3) 0.0513(18) Uani 1 1 d . . .
H61A H 0.3304 0.4414 0.5503 0.077 Uiso 1 1 calc R . .
H61B H 0.3718 0.4588 0.5506 0.077 Uiso 1 1 calc R . .
H61C H 0.3583 0.4250 0.5998 0.077 Uiso 1 1 calc R . .
C62 C 0.44646(17) 0.3245(3) 0.4597(3) 0.0531(19) Uani 1 1 d . . .
H62A H 0.4594 0.3571 0.4626 0.080 Uiso 1 1 calc R . .
H62B H 0.4448 0.3131 0.4214 0.080 Uiso 1 1 calc R . .
H62C H 0.4596 0.2989 0.4824 0.080 Uiso 1 1 calc R . .
C63 C 0.40172(19) 0.2355(3) 0.3112(3) 0.0457(17) Uani 1 1 d . . .
C64 C 0.36453(18) 0.2365(3) 0.3234(3) 0.0441(16) Uani 1 1 d . . .
C65 C 0.35144(19) 0.1848(3) 0.3244(3) 0.057(2) Uani 1 1 d . . .
C66 C 0.3822(3) 0.1517(3) 0.3109(3) 0.066(2) Uani 1 1 d . . .
C67 C 0.4126(2) 0.1835(3) 0.3035(3) 0.057(2) Uani 1 1 d . . .
C68 C 0.4256(2) 0.2827(3) 0.3018(3) 0.074(3) Uani 1 1 d . . .
H68A H 0.4510 0.2742 0.3116 0.111 Uiso 1 1 calc R . .
H68B H 0.4182 0.3109 0.3248 0.111 Uiso 1 1 calc R . .
H68C H 0.4228 0.2927 0.2632 0.111 Uiso 1 1 calc R . .
C69 C 0.3422(2) 0.2863(3) 0.3277(3) 0.078(3) Uani 1 1 d . . .
H69A H 0.3570 0.3123 0.3473 0.117 Uiso 1 1 calc R . .
H69B H 0.3206 0.2793 0.3476 0.117 Uiso 1 1 calc R . .
H69C H 0.3348 0.2986 0.2908 0.117 Uiso 1 1 calc R . .
C70 C 0.3121(2) 0.1698(4) 0.3308(4) 0.102(3) Uani 1 1 d U . .
H70A H 0.3010 0.1945 0.3545 0.153 Uiso 1 1 calc R . .
H70B H 0.3113 0.1357 0.3473 0.153 Uiso 1 1 calc R . .
H70C H 0.2989 0.1694 0.2947 0.153 Uiso 1 1 calc R . .
C71 C 0.3796(4) 0.0927(4) 0.3035(5) 0.120(4) Uani 1 1 d U . .
H71A H 0.3743 0.0847 0.2647 0.181 Uiso 1 1 calc R . .
H71B H 0.3602 0.0794 0.3249 0.181 Uiso 1 1 calc R . .
H71C H 0.4026 0.0770 0.3164 0.181 Uiso 1 1 calc R . .
C72 C 0.4502(2) 0.1667(4) 0.2863(4) 0.089(3) Uani 1 1 d U . .
H72A H 0.4540 0.1306 0.2953 0.133 Uiso 1 1 calc R . .
H72B H 0.4690 0.1873 0.3058 0.133 Uiso 1 1 calc R . .
H72C H 0.4514 0.1716 0.2467 0.133 Uiso 1 1 calc R . .
C73 C 0.3742(2) 0.1536(3) 0.4351(4) 0.059(2) Uani 1 1 d . . .
C74 C 0.4406(2) 0.1884(3) 0.4160(3) 0.0462(17) Uani 1 1 d . . .
C75 C 0.16422(14) 0.0579(2) 0.8518(2) 0.0278(13) Uani 1 1 d . . .
C76 C 0.18531(15) 0.0802(2) 0.8965(2) 0.0340(14) Uani 1 1 d . . .
H76 H 0.1771 0.1110 0.9118 0.041 Uiso 1 1 calc R . .
C77 C 0.21823(16) 0.0581(3) 0.9194(3) 0.0421(16) Uani 1 1 d . C .
C78 C 0.23112(16) 0.0126(3) 0.8974(3) 0.0395(15) Uani 1 1 d . . .
H78 H 0.2531 -0.0022 0.9119 0.047 Uiso 1 1 calc R . .
C79 C 0.21061(15) -0.0109(2) 0.8530(2) 0.0340(14) Uani 1 1 d . . .
C80 C 0.17789(14) 0.0111(2) 0.8315(2) 0.0296(13) Uani 1 1 d . . .
H80 H 0.1645 -0.0058 0.8024 0.036 Uiso 1 1 calc R . .
C81 C 0.2390(2) 0.0852(4) 0.9673(4) 0.071(3) Uani 1 1 d D . .
C82 C 0.22449(17) -0.0616(3) 0.8316(3) 0.0418(16) Uani 1 1 d . . .
C83 C 0.09463(14) 0.0467(2) 0.8643(2) 0.0293(13) Uani 1 1 d . . .
C84 C 0.08676(15) 0.0590(2) 0.9196(2) 0.0288(13) Uani 1 1 d . . .
H84 H 0.0975 0.0883 0.9366 0.035 Uiso 1 1 calc R . .
C85 C 0.06337(15) 0.0284(2) 0.9494(2) 0.0320(14) Uani 1 1 d . . .
C86 C 0.04682(15) -0.0157(2) 0.9260(2) 0.0313(14) Uani 1 1 d . . .
H86 H 0.0307 -0.0357 0.9457 0.038 Uiso 1 1 calc R . .
C87 C 0.05509(15) -0.0292(2) 0.8721(3) 0.0315(14) Uani 1 1 d . . .
C88 C 0.07812(15) 0.0013(2) 0.8424(2) 0.0306(14) Uani 1 1 d . . .
H88 H 0.0829 -0.0088 0.8063 0.037 Uiso 1 1 calc R . .
C89 C 0.05491(18) 0.0444(3) 1.0071(3) 0.0409(16) Uani 1 1 d . . .
C90 C 0.03950(18) -0.0777(3) 0.8468(3) 0.0467(17) Uani 1 1 d . . .
C91 C 0.11372(14) 0.0747(2) 0.7622(2) 0.0279(13) Uani 1 1 d . . .
C92 C 0.07695(15) 0.0793(2) 0.7404(2) 0.0311(13) Uani 1 1 d . . .
H92 H 0.0589 0.0860 0.7652 0.037 Uiso 1 1 calc R . .
C93 C 0.06625(15) 0.0744(2) 0.6846(2) 0.0304(13) Uani 1 1 d . . .
C94 C 0.09240(16) 0.0655(2) 0.6458(3) 0.0356(14) Uani 1 1 d . . .
H94 H 0.0854 0.0622 0.6079 0.043 Uiso 1 1 calc R . .
C95 C 0.12947(16) 0.0615(2) 0.6650(2) 0.0336(14) Uani 1 1 d . . .
C96 C 0.13971(15) 0.0668(2) 0.7221(2) 0.0305(14) Uani 1 1 d . . .
H96 H 0.1646 0.0651 0.7339 0.037 Uiso 1 1 calc R . .
C97 C 0.02636(16) 0.0769(3) 0.6665(3) 0.0430(16) Uani 1 1 d . . .
C98 C 0.15802(17) 0.0520(3) 0.6244(3) 0.0462(17) Uani 1 1 d . . .
C99 C 0.12039(15) 0.1443(2) 0.8418(2) 0.0303(14) Uani 1 1 d . . .
C100 C 0.14937(16) 0.1789(2) 0.8337(2) 0.0340(14) Uani 1 1 d . . .
H100 H 0.1715 0.1657 0.8224 0.041 Uiso 1 1 calc R . .
C101 C 0.14627(17) 0.2320(2) 0.8417(2) 0.0380(15) Uani 1 1 d . . .
C102 C 0.11392(18) 0.2539(3) 0.8587(3) 0.0443(16) Uani 1 1 d . . .
H102 H 0.1120 0.2895 0.8647 0.053 Uiso 1 1 calc R . .
C103 C 0.08448(17) 0.2209(2) 0.8663(3) 0.0388(15) Uani 1 1 d . . .
C104 C 0.08779(16) 0.1674(2) 0.8574(2) 0.0357(14) Uani 1 1 d . . .
H104 H 0.0674 0.1462 0.8621 0.043 Uiso 1 1 calc R . .
C105 C 0.1792(2) 0.2670(3) 0.8347(3) 0.060(2) Uani 1 1 d . . .
C106 C 0.0494(2) 0.2417(3) 0.8836(3) 0.0548(19) Uani 1 1 d . . .
C107 C 0.2482(2) 0.1196(3) 0.7080(4) 0.080(3) Uani 1 1 d . . .
H10A H 0.2252 0.1086 0.6887 0.096 Uiso 1 1 calc R . .
H10B H 0.2678 0.0986 0.6940 0.096 Uiso 1 1 calc R . .
B1 B 0.38060(19) 0.2530(3) 0.9350(3) 0.0404(18) Uani 1 1 d . . .
B2 B 0.3875(2) 0.2471(3) 0.4325(3) 0.0414(18) Uani 1 1 d . . .
B3 B 0.37829(16) 0.0886(3) 0.6688(3) 0.0289(15) Uani 1 1 d . . .
B4 B 0.12364(16) 0.0820(3) 0.8299(3) 0.0276(15) Uani 1 1 d . . .

loop_
_atom_site_aniso_label
_atom_site_aniso_U_11
_atom_site_aniso_U_22
_atom_site_aniso_U_33
_atom_site_aniso_U_23
_atom_site_aniso_U_13
_atom_site_aniso_U_12
Fe1 0.0384(5) 0.0334(5) 0.0442(6) -0.0016(4) 0.0001(4) 0.0016(4)
Fe2 0.0420(5) 0.0343(5) 0.0453(6) -0.0015(4) -0.0008(4) 0.0009(4)
Cl1 0.109(2) 0.215(4) 0.116(2) 0.047(3) 0.0261(19) -0.003(2)
Cl2 0.0685(16) 0.109(2) 0.220(4) 0.036(2) 0.0312(19) 0.0149(15)
F1 0.044(3) 0.142(5) 0.104(4) 0.046(4) -0.029(2) -0.038(3)
F2 0.054(3) 0.138(5) 0.120(4) -0.055(4) -0.030(3) 0.044(3)
F3 0.039(2) 0.138(4) 0.038(2) 0.004(3) -0.0122(18) 0.001(2)
F4 0.060(3) 0.136(7) 0.052(3) 0.038(4) 0.009(2) -0.014(4)
F5 0.068(4) 0.118(5) 0.061(4) -0.019(3) 0.020(3) -0.056(4)
F6 0.103(5) 0.075(4) 0.116(5) 0.006(4) 0.082(4) 0.018(4)
F7 0.081(5) 0.094(5) 0.117(7) -0.036(4) 0.061(5) -0.033(4)
F8 0.048(4) 0.135(8) 0.151(7) 0.055(6) -0.021(4) -0.025(4)
F9 0.090(5) 0.030(4) 0.156(9) -0.008(5) 0.063(6) -0.017(3)
F10 0.049(2) 0.067(3) 0.052(2) 0.008(2) -0.0024(19) 0.026(2)
F11 0.072(3) 0.040(3) 0.108(4) -0.008(2) 0.008(3) 0.016(2)
F12 0.079(3) 0.074(3) 0.043(2) 0.006(2) 0.019(2) 0.041(2)
F13 0.051(2) 0.053(3) 0.079(3) 0.020(2) -0.008(2) -0.013(2)
F14 0.045(3) 0.108(4) 0.128(4) 0.061(3) 0.033(3) 0.006(3)
F15 0.143(4) 0.074(3) 0.068(3) -0.001(3) -0.006(3) -0.063(3)
F16 0.047(2) 0.096(4) 0.072(3) 0.015(3) -0.027(2) -0.007(2)
F17 0.213(6) 0.071(4) 0.179(6) 0.021(4) -0.157(5) -0.001(4)
F18 0.077(3) 0.215(6) 0.072(3) 0.059(4) -0.009(3) -0.017(4)
F19 0.120(4) 0.220(6) 0.050(3) 0.035(3) 0.021(3) 0.093(4)
F20 0.282(7) 0.101(4) 0.075(4) -0.009(3) 0.081(4) -0.080(5)
F21 0.098(3) 0.085(3) 0.051(3) 0.001(2) 0.030(2) 0.038(3)
F22 0.078(3) 0.041(2) 0.092(3) 0.017(2) -0.014(2) -0.011(2)
F23 0.075(3) 0.047(2) 0.066(3) 0.008(2) -0.031(2) 0.008(2)
F24 0.097(4) 0.071(3) 0.090(3) 0.016(3) 0.025(3) 0.053(3)
F25 0.070(4) 0.093(7) 0.038(4) -0.014(4) -0.015(3) 0.016(4)
F26 0.110(7) 0.066(5) 0.112(7) -0.028(5) -0.066(6) 0.005(5)
F27 0.032(5) 0.099(7) 0.043(6) -0.021(5) -0.027(4) 0.014(4)
F28 0.036(2) 0.080(3) 0.096(3) -0.023(3) 0.017(2) 0.010(2)
F29 0.094(3) 0.051(3) 0.065(3) 0.013(2) 0.003(2) 0.024(2)
F30 0.056(2) 0.050(2) 0.062(3) -0.011(2) -0.005(2) 0.0083(19)
F31 0.088(3) 0.159(5) 0.046(3) -0.034(3) 0.021(2) -0.067(3)
F32 0.083(3) 0.064(3) 0.039(2) 0.006(2) 0.020(2) -0.017(2)
F33 0.129(4) 0.080(3) 0.059(3) 0.001(2) 0.041(3) 0.042(3)
F34 0.088(3) 0.034(2) 0.083(3) -0.011(2) -0.016(2) 0.010(2)
F35 0.086(3) 0.050(3) 0.070(3) -0.011(2) -0.037(2) -0.011(2)
F36 0.102(4) 0.082(3) 0.110(4) -0.042(3) 0.045(3) -0.067(3)
F37 0.038(2) 0.104(4) 0.093(4) 0.036(3) -0.015(2) -0.033(2)
F38 0.037(2) 0.093(4) 0.095(4) -0.032(3) -0.020(2) 0.024(2)
F39 0.041(2) 0.113(4) 0.039(2) -0.004(2) -0.0132(18) 0.000(2)
F40 0.058(3) 0.118(4) 0.055(3) 0.015(3) 0.021(2) 0.046(3)
F41 0.082(3) 0.079(3) 0.080(3) 0.007(3) 0.050(3) -0.011(3)
F42 0.062(3) 0.133(4) 0.046(3) -0.031(3) 0.014(2) 0.007(3)
F43 0.077(3) 0.137(5) 0.060(3) -0.003(3) -0.007(3) -0.065(3)
F44 0.098(4) 0.108(4) 0.073(3) -0.023(3) 0.040(3) -0.064(3)
F45 0.103(4) 0.050(3) 0.208(7) 0.027(4) 0.031(4) -0.031(3)
F46 0.083(3) 0.046(3) 0.170(6) -0.027(3) 0.035(3) 0.009(2)
F47 0.071(3) 0.201(6) 0.155(5) -0.079(5) -0.023(4) 0.052(4)
F48 0.125(4) 0.088(4) 0.184(6) 0.048(4) 0.103(4) 0.046(3)
O1 0.064(4) 0.073(4) 0.119(5) -0.045(4) 0.030(3) -0.002(3)
O2 0.042(3) 0.068(4) 0.065(3) -0.012(3) -0.001(2) -0.005(3)
O3 0.066(4) 0.069(4) 0.118(5) 0.042(4) 0.017(4) 0.004(3)
O4 0.048(3) 0.065(3) 0.063(3) 0.004(3) -0.003(3) 0.005(3)
C1 0.040(4) 0.047(4) 0.032(4) 0.003(3) -0.002(3) 0.000(3)
C2 0.041(4) 0.050(4) 0.032(4) 0.001(3) 0.000(3) 0.000(3)
C3 0.039(4) 0.065(5) 0.036(4) 0.001(3) -0.001(3) -0.007(4)
C4 0.043(4) 0.056(5) 0.046(4) 0.012(3) -0.004(3) -0.005(3)
C5 0.043(4) 0.056(5) 0.053(5) 0.009(4) -0.002(3) 0.000(3)
C6 0.042(4) 0.051(4) 0.031(4) 0.003(3) -0.001(3) 0.001(3)
C7 0.051(4) 0.066(5) 0.075(5) 0.017(4) 0.017(4) 0.015(4)
C8 0.046(4) 0.069(5) 0.082(6) 0.036(5) -0.001(4) -0.007(4)
C9 0.042(4) 0.055(5) 0.054(4) 0.010(4) 0.007(3) 0.006(3)
C10 0.039(4) 0.060(5) 0.074(5) -0.003(4) -0.004(4) 0.008(4)
C11 0.053(4) 0.041(4) 0.047(4) 0.003(3) -0.001(3) -0.003(3)
C12 0.055(4) 0.049(4) 0.036(4) 0.002(3) -0.005(3) 0.011(3)
C13 0.054(4) 0.067(5) 0.047(4) 0.022(4) -0.001(3) -0.009(4)
C14 0.086(6) 0.040(4) 0.063(5) 0.018(4) -0.021(4) 0.003(4)
C15 0.073(6) 0.139(10) 0.087(7) -0.001(7) -0.012(5) 0.046(6)
C16 0.098(7) 0.080(6) 0.052(5) 0.004(4) -0.017(4) -0.045(5)
C17 0.098(6) 0.078(6) 0.047(5) -0.011(4) -0.016(4) 0.044(5)
C18 0.079(6) 0.133(9) 0.067(6) 0.028(6) 0.012(5) -0.039(6)
C19 0.185(12) 0.037(5) 0.140(10) 0.041(6) -0.049(9) 0.006(6)
C20 0.043(4) 0.048(4) 0.071(5) -0.017(4) 0.001(4) -0.001(3)
C21 0.060(5) 0.035(4) 0.048(4) -0.006(3) 0.011(4) 0.002(3)
C22 0.024(3) 0.025(3) 0.035(3) 0.001(3) 0.004(2) 0.003(2)
C23 0.024(3) 0.035(3) 0.032(3) -0.005(3) 0.003(2) 0.001(3)
C24 0.019(3) 0.041(4) 0.036(4) -0.001(3) -0.003(3) 0.001(3)
C25 0.035(4) 0.036(4) 0.031(3) 0.002(3) -0.003(3) 0.005(3)
C26 0.038(4) 0.033(3) 0.031(4) 0.005(3) 0.005(3) -0.002(3)
C27 0.022(3) 0.039(4) 0.041(4) -0.005(3) 0.002(3) 0.000(3)
C28 0.039(4) 0.058(5) 0.048(5) -0.003(4) 0.000(3) 0.008(4)
C29 0.045(4) 0.065(5) 0.035(4) 0.000(4) 0.005(3) -0.016(4)
C30 0.029(3) 0.031(3) 0.026(3) 0.000(2) -0.003(2) 0.007(3)
C31 0.024(3) 0.032(3) 0.045(4) -0.002(3) 0.000(3) 0.002(3)
C32 0.037(4) 0.035(4) 0.041(4) -0.002(3) 0.002(3) -0.005(3)
C33 0.049(4) 0.029(3) 0.039(4) 0.002(3) 0.003(3) 0.000(3)
C34 0.041(4) 0.032(3) 0.034(4) -0.003(3) -0.001(3) 0.012(3)
C35 0.029(3) 0.039(4) 0.034(3) 0.005(3) -0.002(3) -0.001(3)
C36 0.049(4) 0.029(4) 0.089(6) 0.009(4) 0.005(4) -0.005(3)
C37 0.053(4) 0.041(4) 0.038(4) -0.001(3) -0.002(3) 0.012(3)
C38 0.024(3) 0.033(3) 0.031(3) -0.005(3) 0.007(3) 0.001(3)
C39 0.022(3) 0.039(4) 0.033(3) 0.001(3) -0.001(2) 0.001(3)
C40 0.032(3) 0.037(4) 0.035(4) -0.004(3) 0.003(3) -0.004(3)
C41 0.025(3) 0.051(4) 0.035(4) -0.005(3) -0.001(3) 0.000(3)
C42 0.034(4) 0.048(4) 0.038(4) 0.003(3) 0.000(3) 0.000(3)
C43 0.026(3) 0.033(3) 0.038(4) 0.001(3) 0.000(3) -0.003(3)
C44 0.042(4) 0.057(5) 0.048(4) 0.002(4) 0.002(3) -0.017(3)
C45 0.046(4) 0.064(5) 0.067(6) 0.018(4) -0.023(4) -0.009(4)
C46 0.017(3) 0.030(3) 0.030(3) -0.002(2) -0.003(2) -0.005(2)
C47 0.027(3) 0.031(3) 0.039(4) 0.003(3) 0.002(3) 0.000(3)
C48 0.032(3) 0.034(4) 0.033(4) -0.002(3) 0.003(3) 0.000(3)
C49 0.031(3) 0.032(4) 0.043(4) -0.010(3) 0.003(3) 0.000(3)
C50 0.030(3) 0.029(3) 0.038(4) 0.001(3) -0.003(3) 0.003(3)
C51 0.027(3) 0.029(3) 0.028(3) -0.001(3) 0.000(2) 0.001(2)
C52 0.063(5) 0.052(5) 0.050(5) 0.009(4) 0.020(4) 0.011(4)
C53 0.041(4) 0.050(4) 0.044(4) 0.002(3) 0.002(3) 0.011(4)
C54 0.045(4) 0.046(4) 0.034(4) 0.002(3) 0.001(3) 0.005(3)
C55 0.040(4) 0.047(4) 0.040(4) -0.001(3) 0.003(3) -0.006(3)
C56 0.030(3) 0.050(4) 0.036(4) 0.002(3) 0.004(3) 0.000(3)
C57 0.037(4) 0.052(4) 0.032(4) -0.004(3) -0.007(3) 0.004(3)
C58 0.039(4) 0.045(4) 0.042(4) -0.012(3) -0.002(3) -0.006(3)
C59 0.037(4) 0.047(4) 0.037(4) -0.001(3) 0.002(3) -0.003(3)
C60 0.048(4) 0.059(5) 0.079(6) -0.012(4) 0.016(4) -0.012(4)
C61 0.045(4) 0.060(5) 0.049(4) -0.013(4) 0.003(3) 0.004(3)
C62 0.040(4) 0.059(5) 0.062(5) -0.017(4) 0.011(3) -0.006(3)
C63 0.054(4) 0.050(4) 0.032(4) -0.004(3) -0.006(3) 0.003(3)
C64 0.050(4) 0.051(4) 0.031(4) -0.006(3) -0.006(3) 0.001(3)
C65 0.051(4) 0.068(5) 0.049(5) -0.003(4) -0.014(3) -0.015(4)
C66 0.101(7) 0.035(4) 0.061(5) -0.013(4) -0.014(5) -0.005(4)
C67 0.058(5) 0.067(5) 0.045(4) -0.014(4) -0.005(3) 0.006(4)
C68 0.094(6) 0.081(6) 0.045(5) 0.012(4) 0.001(4) -0.037(5)
C69 0.096(6) 0.073(6) 0.062(5) 0.004(4) -0.015(5) 0.042(5)
C70 0.079(6) 0.127(7) 0.098(6) 0.016(6) -0.014(5) -0.050(5)
C71 0.163(8) 0.076(6) 0.118(7) -0.019(6) -0.027(6) -0.007(6)
C72 0.082(5) 0.115(7) 0.069(5) -0.027(5) 0.010(4) 0.025(5)
C73 0.048(4) 0.044(4) 0.084(6) 0.010(4) 0.003(4) 0.003(4)
C74 0.057(5) 0.043(4) 0.039(4) -0.001(3) 0.006(3) 0.004(4)
C75 0.024(3) 0.034(3) 0.025(3) 0.007(3) -0.004(2) -0.006(2)
C76 0.024(3) 0.044(4) 0.033(3) 0.002(3) -0.002(3) -0.002(3)
C77 0.029(3) 0.062(5) 0.034(4) 0.000(3) -0.011(3) -0.005(3)
C78 0.026(3) 0.050(4) 0.043(4) 0.005(3) 0.002(3) 0.004(3)
C79 0.028(3) 0.042(4) 0.033(4) 0.004(3) 0.004(3) -0.003(3)
C80 0.025(3) 0.034(3) 0.029(3) 0.003(3) -0.001(2) -0.004(3)
C81 0.047(5) 0.101(8) 0.063(6) -0.019(5) -0.027(4) 0.029(5)
C82 0.029(4) 0.047(4) 0.050(4) 0.001(3) 0.002(3) 0.007(3)
C83 0.023(3) 0.037(4) 0.028(3) 0.003(3) 0.001(2) 0.007(3)
C84 0.028(3) 0.027(3) 0.030(3) -0.001(3) -0.004(3) 0.000(2)
C85 0.027(3) 0.040(4) 0.030(3) 0.001(3) 0.007(3) 0.000(3)
C86 0.024(3) 0.035(3) 0.035(4) 0.003(3) -0.001(3) -0.003(3)
C87 0.026(3) 0.022(3) 0.046(4) 0.001(3) 0.000(3) -0.002(3)
C88 0.028(3) 0.030(3) 0.033(3) -0.005(3) 0.002(3) 0.002(3)
C89 0.041(4) 0.047(4) 0.036(4) 0.001(3) 0.007(3) -0.012(3)
C90 0.043(4) 0.045(4) 0.052(5) -0.003(3) 0.003(3) -0.014(3)
C91 0.026(3) 0.026(3) 0.032(3) 0.002(3) 0.000(2) 0.000(2)
C92 0.026(3) 0.037(3) 0.031(4) 0.002(3) 0.003(3) 0.000(3)
C93 0.030(3) 0.030(3) 0.031(3) 0.002(3) -0.002(3) -0.004(3)
C94 0.038(4) 0.041(4) 0.028(3) 0.001(3) 0.000(3) 0.004(3)
C95 0.031(3) 0.043(4) 0.028(3) 0.003(3) 0.007(3) 0.001(3)
C96 0.022(3) 0.034(3) 0.035(4) 0.007(3) 0.000(3) -0.003(2)
C97 0.030(3) 0.063(5) 0.034(4) 0.003(3) -0.008(3) -0.001(3)
C98 0.031(4) 0.061(5) 0.046(4) 0.002(4) 0.001(3) 0.010(3)
C99 0.028(3) 0.040(4) 0.023(3) 0.002(3) -0.002(2) 0.000(3)
C100 0.038(3) 0.036(4) 0.027(3) 0.004(3) -0.001(3) -0.010(3)
C101 0.045(4) 0.037(4) 0.032(3) 0.002(3) -0.001(3) -0.016(3)
C102 0.055(4) 0.033(4) 0.044(4) -0.001(3) 0.000(3) -0.009(3)
C103 0.040(4) 0.033(4) 0.044(4) 0.001(3) 0.006(3) 0.004(3)
C104 0.037(4) 0.032(4) 0.037(4) 0.001(3) -0.001(3) -0.006(3)
C105 0.071(5) 0.048(5) 0.063(5) -0.002(4) 0.014(4) -0.019(4)
C106 0.059(5) 0.039(4) 0.066(5) 0.003(4) 0.003(4) 0.005(4)
C107 0.081(6) 0.075(6) 0.088(7) -0.015(5) 0.032(5) -0.026(5)
B1 0.033(4) 0.045(5) 0.042(5) -0.011(4) -0.003(3) 0.003(3)
B2 0.046(4) 0.042(4) 0.035(4) 0.004(3) 0.000(3) -0.006(4)
B3 0.020(3) 0.031(4) 0.035(4) -0.002(3) -0.002(3) -0.001(3)
B4 0.020(3) 0.032(4) 0.030(4) 0.002(3) 0.001(3) -0.002(3)

loop_
_geom_bond_atom_site_label_1
_geom_bond_atom_site_label_2
_geom_bond_distance
_geom_bond_site_symmetry_2
_geom_bond_publ_flag
Fe1 C21 1.760(8) . ?
Fe1 C20 1.768(7) . ?
Fe1 B1 1.792(8) . ?
Fe1 C10 2.084(7) . ?
Fe1 C12 2.105(7) . ?
Fe1 C11 2.111(7) . ?
Fe1 C13 2.127(7) . ?
Fe1 C14 2.134(7) . ?
Fe2 C73 1.771(8) . ?
Fe2 C74 1.780(8) . ?
Fe2 B2 1.785(8) . ?
Fe2 C65 2.092(7) . ?
Fe2 C64 2.096(6) . ?
Fe2 C63 2.112(7) . ?
Fe2 C66 2.126(7) . ?
Fe2 C67 2.141(7) . ?
Cl1 C107 1.663(9) . ?
Cl2 C107 1.735(9) . ?
F1 C28 1.337(8) . ?
F2 C28 1.303(8) . ?
F3 C28 1.312(8) . ?
F4 C29 1.349(8) . ?
F4A C29 1.30(5) . ?
F5 C29 1.324(8) . ?
F5A C29 1.27(4) . ?
F6 C29 1.312(9) . ?
F6A C29 1.26(4) . ?
F7 C36 1.368(10) . ?
F7A C36 1.220(14) . ?
F8 C36 1.302(10) . ?
F8A C36 1.374(17) . ?
F9 C36 1.349(10) . ?
F9A C36 1.25(3) . ?
F10 C37 1.333(7) . ?
F11 C37 1.344(8) . ?
F12 C37 1.336(7) . ?
F13 C44 1.332(8) . ?
F14 C44 1.314(8) . ?
F15 C44 1.346(8) . ?
F16 C45 1.316(8) . ?
F17 C45 1.274(9) . ?
F18 C45 1.352(10) . ?
F19 C52 1.311(9) . ?
F20 C52 1.288(9) . ?
F21 C52 1.319(8) . ?
F22 C53 1.341(8) . ?
F23 C53 1.329(8) . ?
F24 C53 1.316(7) . ?
F25 C81 1.470(12) . ?
F25A C81 1.209(17) . ?
F26 C81 1.245(11) . ?
F26A C81 1.451(15) . ?
F27 C81 1.344(17) . ?
F27A C81 1.24(5) . ?
F28 C82 1.323(7) . ?
F29 C82 1.361(7) . ?
F30 C82 1.326(7) . ?
F31 C89 1.294(7) . ?
F32 C89 1.341(7) . ?
F33 C89 1.346(8) . ?
F34 C90 1.369(8) . ?
F35 C90 1.336(8) . ?
F36 C90 1.313(7) . ?
F37 C97 1.326(7) . ?
F38 C97 1.335(8) . ?
F39 C97 1.328(7) . ?
F40 C98 1.317(7) . ?
F41 C98 1.336(8) . ?
F42 C98 1.331(8) . ?
F43 C105 1.305(9) . ?
F44 C105 1.318(8) . ?
F45 C105 1.318(9) . ?
F46 C106 1.305(8) . ?
F47 C106 1.296(9) . ?
F48 C106 1.306(9) . ?
O1 C20 1.150(8) . ?
O2 C21 1.167(8) . ?
O3 C73 1.145(8) . ?
O4 C74 1.149(8) . ?
C1 C2 1.417(8) . ?
C1 C6 1.426(9) . ?
C1 B1 1.491(10) . ?
C2 C3 1.370(9) . ?
C2 C7 1.525(9) . ?
C3 C4 1.406(9) . ?
C4 C5 1.394(9) . ?
C4 C8 1.488(9) . ?
C5 C6 1.361(9) . ?
C6 C9 1.503(8) . ?
C10 C11 1.431(10) . ?
C10 C14 1.448(11) . ?
C10 C15 1.507(10) . ?
C11 C12 1.411(9) . ?
C11 C16 1.498(10) . ?
C12 C13 1.417(10) . ?
C12 C17 1.509(9) . ?
C13 C14 1.389(11) . ?
C13 C18 1.506(10) . ?
C14 C19 1.525(10) . ?
C22 C23 1.399(8) . ?
C22 C27 1.401(7) . ?
C22 B3 1.638(9) . ?
C23 C24 1.393(8) . ?
C24 C25 1.401(8) . ?
C24 C28 1.496(8) . ?
C25 C26 1.375(8) . ?
C26 C27 1.394(8) . ?
C26 C29 1.504(8) . ?
C30 C31 1.395(8) . ?
C30 C35 1.410(8) . ?
C30 B3 1.640(9) . ?
C31 C32 1.398(8) . ?
C32 C33 1.383(8) . ?
C32 C36 1.476(9) . ?
C33 C34 1.365(8) . ?
C34 C35 1.397(8) . ?
C34 C37 1.499(8) . ?
C38 C43 1.394(8) . ?
C38 C39 1.404(8) . ?
C38 B3 1.642(8) . ?
C39 C40 1.386(8) . ?
C40 C41 1.383(8) . ?
C40 C44 1.500(9) . ?
C41 C42 1.382(9) . ?
C42 C43 1.380(8) . ?
C42 C45 1.473(9) . ?
C46 C51 1.395(8) . ?
C46 C47 1.400(8) . ?
C46 B3 1.657(8) . ?
C47 C48 1.400(8) . ?
C48 C49 1.381(8) . ?
C48 C52 1.481(9) . ?
C49 C50 1.390(8) . ?
C50 C51 1.380(8) . ?
C50 C53 1.507(9) . ?
C54 C59 1.406(9) . ?
C54 C55 1.427(8) . ?
C54 B2 1.503(10) . ?
C55 C56 1.380(9) . ?
C55 C60 1.511(9) . ?
C56 C57 1.392(9) . ?
C57 C58 1.381(8) . ?
C57 C61 1.509(9) . ?
C58 C59 1.385(8) . ?
C59 C62 1.526(8) . ?
C63 C64 1.400(9) . ?
C63 C67 1.408(10) . ?
C63 C68 1.515(10) . ?
C64 C65 1.412(10) . ?
C64 C69 1.521(10) . ?
C65 C66 1.457(11) . ?
C65 C70 1.496(11) . ?
C66 C67 1.394(11) . ?
C66 C71 1.526(12) . ?
C67 C72 1.514(10) . ?
C75 C76 1.397(8) . ?
C75 C80 1.399(8) . ?
C75 B4 1.651(8) . ?
C76 C77 1.400(8) . ?
C77 C78 1.376(9) . ?
C77 C81 1.500(10) . ?
C78 C79 1.394(8) . ?
C79 C80 1.384(8) . ?
C79 C82 1.499(9) . ?
C83 C88 1.397(8) . ?
C83 C84 1.411(8) . ?
C83 B4 1.651(8) . ?
C84 C85 1.388(8) . ?
C85 C86 1.384(8) . ?
C85 C89 1.491(8) . ?
C86 C87 1.389(8) . ?
C87 C88 1.376(8) . ?
C87 C90 1.481(8) . ?
C91 C96 1.405(7) . ?
C91 C92 1.406(8) . ?
C91 B4 1.648(8) . ?
C92 C93 1.373(8) . ?
C93 C94 1.392(8) . ?
C93 C97 1.485(8) . ?
C94 C95 1.397(8) . ?
C95 C96 1.400(8) . ?
C95 C98 1.488(8) . ?
C99 C104 1.396(8) . ?
C99 C100 1.401(8) . ?
C99 B4 1.630(9) . ?
C100 C101 1.383(8) . ?
C101 C102 1.386(9) . ?
C101 C105 1.512(9) . ?
C102 C103 1.386(8) . ?
C103 C104 1.396(8) . ?
C103 C106 1.467(9) . ?
